data_7018330
loop_
_publ_author_name
'Gamelas, Carla A.'
'Gomes, Ana C.'
'Bruno, Sofia M.'
'Almeida Paz, Filipe A.'
'Valente, Anabela A.'
'Pillinger, Martyn'
'Rom\~ao, Carlos C'
'Gon\,calves, Isabel S'

_publ_section_title
;
 Molybdenum(vi) catalysts obtained from \h(3)-allyl dicarbonyl precursors:
 Synthesis, characterization and catalytic performance in cyclooctene
 epoxidation.
;
_journal_issue 12
_journal_name_full 'Dalton transactions (Cambridge, England : 2003)'
_journal_page_first 3474
_journal_page_last 3484
_journal_paper_doi 10.1039/c2dt11751g
_journal_volume 41
_journal_year 2012
_chemical_formula_moiety 'C72 H96 Mo8 N8 O24'
_chemical_formula_sum 'C72 H96 Mo8 N8 O24'
_chemical_formula_weight 2225.09
_chemical_name_systematic
;
?
;
_space_group_IT_number 88
_symmetry_cell_setting tetragonal
_symmetry_space_group_name_Hall '-I 4ad'
_symmetry_space_group_name_H-M 'I 41/a :2'
_atom_sites_solution_hydrogens geom
_atom_sites_solution_primary direct
_atom_sites_solution_secondary difmap
_audit_creation_date '18 June 2011'
_audit_creation_method 'SHELXL-97, manual editing plus enCIFer'
_cell_angle_alpha 90.00
_cell_angle_beta 90.00
_cell_angle_gamma 90.00
_cell_formula_units_Z 4
_cell_length_a 20.309(3)
_cell_length_b 20.309(3)
_cell_length_c 33.411(6)
_cell_measurement_reflns_used 9073
_cell_measurement_temperature 150(2)
_cell_measurement_theta_max 27.41
_cell_measurement_theta_min 2.32
_cell_volume 13781(4)
_computing_cell_refinement 'APEX2 (Bruker, 2006)'
_computing_data_collection 'APEX2 (Bruker, 2006)'
_computing_data_reduction 'SAINT+ (Bruker, 2005)'
_computing_molecular_graphics 'DIAMOND (Brandenburg, 2009)'
_computing_publication_material 'SHELXTL (Sheldrick, 2008)'
_computing_structure_refinement 'SHELXTL (Sheldrick, 2008)'
_computing_structure_solution 'SHELXTL (Sheldrick, 2008)'
_diffrn_ambient_temperature 150(2)
_diffrn_measured_fraction_theta_full 0.997
_diffrn_measured_fraction_theta_max 0.997
_diffrn_measurement_device_type 'Bruker X8 Kappa CCD APEX II'
_diffrn_measurement_method '\w / \f scans'
_diffrn_radiation_monochromator graphite
_diffrn_radiation_source 'fine-focus sealed tube'
_diffrn_radiation_type MoK\a
_diffrn_radiation_wavelength 0.71073
_diffrn_reflns_av_R_equivalents 0.0520
_diffrn_reflns_av_sigmaI/netI 0.0560
_diffrn_reflns_limit_h_max 26
_diffrn_reflns_limit_h_min -26
_diffrn_reflns_limit_k_max 26
_diffrn_reflns_limit_k_min -26
_diffrn_reflns_limit_l_max 37
_diffrn_reflns_limit_l_min -43
_diffrn_reflns_number 56059
_diffrn_reflns_theta_full 27.47
_diffrn_reflns_theta_max 27.47
_diffrn_reflns_theta_min 3.52
_diffrn_standards_number 0
_exptl_absorpt_coefficient_mu 0.750
_exptl_absorpt_correction_T_max 0.9154
_exptl_absorpt_correction_T_min 0.8769
_exptl_absorpt_correction_type multi-scan
_exptl_absorpt_process_details
;
SADABS (Sheldrick, 1997)
;
_exptl_crystal_colour Pink
_exptl_crystal_density_diffrn 1.072
_exptl_crystal_density_method 'not measured'
_exptl_crystal_description Prism
_exptl_crystal_F_000 4448
_exptl_crystal_size_max 0.18
_exptl_crystal_size_mid 0.14
_exptl_crystal_size_min 0.12
_platon_squeeze_details
;
;
_refine_diff_density_max 1.251
_refine_diff_density_min -0.674
_refine_diff_density_rms 0.129
_refine_ls_extinction_method none
_refine_ls_goodness_of_fit_ref 1.112
_refine_ls_hydrogen_treatment constr
_refine_ls_matrix_type full
_refine_ls_number_parameters 259
_refine_ls_number_reflns 7885
_refine_ls_number_restraints 12
_refine_ls_restrained_S_all 1.126
_refine_ls_R_factor_all 0.0918
_refine_ls_R_factor_gt 0.0574
_refine_ls_shift/su_max 0.000
_refine_ls_shift/su_mean 0.000
_refine_ls_structure_factor_coef Fsqd
_refine_ls_weighting_details 'calc w=1/[\s^2^(Fo^2^)+(0.0982P)^2^+0.0000P] where P=(Fo^2^+2Fc^2^)/3'
_refine_ls_weighting_scheme calc
_refine_ls_wR_factor_gt 0.1583
_refine_ls_wR_factor_ref 0.1745
_reflns_number_gt 4999
_reflns_number_total 7885
_reflns_threshold_expression I>2\s(I)
_cod_data_source_file c2dt11751g.txt
_cod_data_source_block 2c
_cod_depositor_comments
;
The following automatic conversions were performed:

'_symmetry_cell_setting' value 'Tetragonal' changed to 'tetragonal'
according to /home/saulius/struct/CIF-dictionaries/cif_core.dic
dictionary named 'cif_core.dic' version 2.4.1 from
2010-06-29.

'_exptl_absorpt_correction_type' value 'Multi-scan'
changed to 'multi-scan' according to
/home/saulius/struct/CIF-dictionaries/cif_core.dic dictionary named
'cif_core.dic' version 2.4.1 from 2010-06-29.

Automatic conversion script
Id: cif_fix_values 1715 2011-07-08 13:25:40Z adriana 
;
_cod_original_sg_symbol_H-M 'I 41/a'
_cod_database_code 7018330

loop_
_symmetry_equiv_pos_as_xyz
'x, y, z'
'-x+1/2, -y, z+1/2'
'-y+3/4, x+1/4, z+1/4'
'y+3/4, -x+3/4, z+3/4'
'x+1/2, y+1/2, z+1/2'
'-x+1, -y+1/2, z+1'
'-y+5/4, x+3/4, z+3/4'
'y+5/4, -x+5/4, z+5/4'
'-x, -y, -z'
'x-1/2, y, -z-1/2'
'y-3/4, -x-1/4, -z-1/4'
'-y-3/4, x-3/4, -z-3/4'
'-x+1/2, -y+1/2, -z+1/2'
'x, y+1/2, -z'
'y-1/4, -x+1/4, -z+1/4'
'-y-1/4, x-1/4, -z-1/4'

loop_
_atom_site_label
_atom_site_type_symbol
_atom_site_fract_x
_atom_site_fract_y
_atom_site_fract_z
_atom_site_U_iso_or_equiv
_atom_site_adp_type
_atom_site_occupancy
_atom_site_symmetry_multiplicity
_atom_site_calc_flag
_atom_site_refinement_flags
Mo1 Mo 0.03956(2) 0.31676(2) 0.085006(11) 0.02729(14) Uani 1 1 d .
Mo2 Mo -0.01102(2) 0.45991(2) 0.147803(12) 0.03244(15) Uani 1 1 d .
O1 O 0.04066(16) 0.32139(17) 0.03416(9) 0.0341(8) Uani 1 1 d .
O2 O 0.13513(15) 0.31070(16) 0.09248(9) 0.0320(8) Uani 1 1 d .
O3 O -0.04689(15) 0.28810(15) 0.09444(9) 0.0278(7) Uani 1 1 d .
O4 O 0.03326(16) 0.39963(16) 0.10018(9) 0.0323(8) Uani 1 1 d .
O5 O 0.06039(18) 0.45681(18) 0.17492(10) 0.0414(9) Uani 1 1 d .
O6 O -0.05673(18) 0.52011(17) 0.17046(11) 0.0444(9) Uani 1 1 d .
N1 N -0.0708(2) 0.48028(19) 0.09051(11) 0.0328(9) Uani 1 1 d .
N2 N 0.0389(2) 0.5385(2) 0.11112(12) 0.0345(10) Uani 1 1 d .
C1 C -0.1254(2) 0.4467(2) 0.08245(15) 0.0357(12) Uani 1 1 d .
H1 H -0.1359 0.4091 0.0982 0.043 Uiso 1 1 calc R
C2 C -0.1672(3) 0.4649(3) 0.05186(16) 0.0392(12) Uani 1 1 d .
H2 H -0.2067 0.4408 0.0478 0.047 Uiso 1 1 calc R
C3 C -0.1531(3) 0.5176(2) 0.02698(14) 0.0362(12) Uani 1 1 d .
C4 C -0.0926(3) 0.5494(2) 0.03456(14) 0.0342(11) Uani 1 1 d .
H4 H -0.0791 0.5844 0.0176 0.041 Uiso 1 1 calc R
C5 C -0.0519(3) 0.5305(2) 0.06648(15) 0.0345(11) Uani 1 1 d .
C6 C 0.0100(3) 0.5619(2) 0.07792(15) 0.0322(11) Uani 1 1 d .
C7 C 0.0392(3) 0.6140(3) 0.05638(16) 0.0401(13) Uani 1 1 d .
H7 H 0.0192 0.6296 0.0325 0.048 Uiso 1 1 calc R
C8 C 0.0976(3) 0.6427(3) 0.07014(16) 0.0407(13) Uani 1 1 d .
C9 C 0.1240(3) 0.6176(3) 0.10533(16) 0.0411(13) Uani 1 1 d .
H9 H 0.1632 0.6360 0.1161 0.049 Uiso 1 1 calc R
C10 C 0.0938(3) 0.5668(3) 0.12428(15) 0.0384(12) Uani 1 1 d .
H10 H 0.1129 0.5506 0.1483 0.046 Uiso 1 1 calc R
C11 C -0.1983(3) 0.5439(3) -0.00624(16) 0.0424(13) Uani 1 1 d .
C12 C -0.2638(3) 0.5057(4) -0.0073(2) 0.079(2) Uani 1 1 d .
H12A H -0.2551 0.4592 -0.0130 0.119 Uiso 1 1 calc R
H12B H -0.2922 0.5240 -0.0283 0.119 Uiso 1 1 calc R
H12C H -0.2860 0.5096 0.0186 0.119 Uiso 1 1 calc R
C13 C -0.1634(3) 0.5350(3) -0.04699(16) 0.0596(17) Uani 1 1 d .
H13A H -0.1233 0.5618 -0.0476 0.089 Uiso 1 1 calc R
H13B H -0.1929 0.5489 -0.0686 0.089 Uiso 1 1 calc R
H13C H -0.1517 0.4885 -0.0507 0.089 Uiso 1 1 calc R
C14 C -0.2116(3) 0.6154(3) 0.00147(19) 0.0623(18) Uani 1 1 d .
H14A H -0.2282 0.6210 0.0288 0.093 Uiso 1 1 calc R
H14B H -0.2445 0.6315 -0.0176 0.093 Uiso 1 1 calc R
H14C H -0.1708 0.6405 -0.0017 0.093 Uiso 1 1 calc R
C15 C 0.1298(3) 0.7010(3) 0.04818(18) 0.0482(14) Uani 1 1 d .
C16 C 0.2063(5) 0.6982(7) 0.0540(5) 0.225(8) Uani 1 1 d U
H16A H 0.2226 0.6548 0.0459 0.337 Uiso 1 1 calc R
H16B H 0.2170 0.7059 0.0822 0.337 Uiso 1 1 calc R
H16C H 0.2271 0.7323 0.0375 0.337 Uiso 1 1 calc R
C17 C 0.1170(4) 0.6991(4) 0.00454(18) 0.073(2) Uani 1 1 d .
H17A H 0.1419 0.7343 -0.0087 0.110 Uiso 1 1 calc R
H17B H 0.0699 0.7053 -0.0004 0.110 Uiso 1 1 calc R
H17C H 0.1309 0.6564 -0.0062 0.110 Uiso 1 1 calc R
C18 C 0.1006(8) 0.7624(4) 0.0651(3) 0.184(7) Uani 1 1 d U
H18A H 0.1153 0.8003 0.0493 0.276 Uiso 1 1 calc R
H18B H 0.1150 0.7677 0.0929 0.276 Uiso 1 1 calc R
H18C H 0.0525 0.7594 0.0642 0.276 Uiso 1 1 calc R

loop_
_atom_site_aniso_label
_atom_site_aniso_U_11
_atom_site_aniso_U_22
_atom_site_aniso_U_33
_atom_site_aniso_U_23
_atom_site_aniso_U_13
_atom_site_aniso_U_12
Mo1 0.0287(2) 0.0314(3) 0.0218(2) 0.00199(16) -0.00142(16) -0.00200(17)
Mo2 0.0377(3) 0.0298(3) 0.0298(3) 0.00267(18) -0.00139(19) 0.00002(19)
O1 0.0346(19) 0.048(2) 0.0196(16) 0.0038(14) -0.0025(14) -0.0093(16)
O2 0.0273(18) 0.0360(19) 0.0326(18) 0.0046(14) -0.0024(14) -0.0028(14)
O3 0.0303(18) 0.0318(18) 0.0213(16) 0.0023(13) -0.0004(13) -0.0044(14)
O4 0.037(2) 0.0306(18) 0.0294(17) 0.0028(14) 0.0020(15) -0.0021(15)
O5 0.048(2) 0.042(2) 0.0346(19) 0.0067(16) -0.0113(16) -0.0057(18)
O6 0.050(2) 0.037(2) 0.047(2) 0.0051(17) 0.0106(18) 0.0006(18)
N1 0.035(2) 0.026(2) 0.038(2) 0.0040(18) 0.0010(18) 0.0007(18)
N2 0.034(2) 0.032(2) 0.037(2) 0.0054(18) -0.0041(19) 0.0035(18)
C1 0.033(3) 0.022(2) 0.053(3) 0.010(2) -0.005(2) -0.005(2)
C2 0.035(3) 0.033(3) 0.050(3) 0.000(2) -0.006(2) -0.001(2)
C3 0.046(3) 0.026(3) 0.037(3) 0.001(2) -0.008(2) -0.004(2)
C4 0.045(3) 0.028(3) 0.030(3) 0.007(2) -0.002(2) -0.006(2)
C5 0.037(3) 0.033(3) 0.034(3) 0.004(2) 0.004(2) 0.000(2)
C6 0.039(3) 0.021(2) 0.036(3) 0.004(2) -0.006(2) 0.001(2)
C7 0.036(3) 0.040(3) 0.044(3) 0.013(2) -0.011(2) -0.003(2)
C8 0.042(3) 0.034(3) 0.046(3) 0.010(2) -0.007(2) -0.009(2)
C9 0.040(3) 0.039(3) 0.045(3) 0.004(2) -0.015(2) -0.006(2)
C10 0.045(3) 0.037(3) 0.034(3) 0.001(2) -0.007(2) -0.002(2)
C11 0.036(3) 0.047(3) 0.044(3) 0.009(3) -0.011(2) -0.001(2)
C12 0.053(4) 0.103(6) 0.080(5) 0.043(4) -0.031(4) -0.020(4)
C13 0.076(5) 0.067(4) 0.035(3) 0.002(3) -0.004(3) -0.006(4)
C14 0.069(5) 0.057(4) 0.060(4) 0.011(3) -0.018(3) 0.018(3)
C15 0.044(3) 0.041(3) 0.059(4) 0.013(3) -0.004(3) -0.013(3)
C16 0.101(8) 0.238(13) 0.335(17) 0.226(13) -0.091(10) -0.100(9)
C17 0.097(6) 0.082(5) 0.040(3) -0.004(3) 0.015(4) -0.049(4)
C18 0.387(18) 0.049(5) 0.117(8) -0.017(5) 0.143(10) -0.065(8)

loop_
_atom_type_symbol
_atom_type_description
_atom_type_scat_dispersion_real
_atom_type_scat_dispersion_imag
_atom_type_scat_source
C C 0.0033 0.0016 'International Tables Vol C Tables 4.2.6.8 and 6.1.1.4'
H H 0.0000 0.0000 'International Tables Vol C Tables 4.2.6.8 and 6.1.1.4'
N N 0.0061 0.0033 'International Tables Vol C Tables 4.2.6.8 and 6.1.1.4'
O O 0.0106 0.0060 'International Tables Vol C Tables 4.2.6.8 and 6.1.1.4'
Mo Mo -1.6832 0.6857 'International Tables Vol C Tables 4.2.6.8 and 6.1.1.4'

loop_
_geom_angle_atom_site_label_1
_geom_angle_atom_site_label_2
_geom_angle_atom_site_label_3
_geom_angle
_geom_angle_site_symmetry_1
_geom_angle_site_symmetry_3
O1 Mo1 O4 103.62(16) . .
O1 Mo1 O3 101.37(14) . .
O4 Mo1 O3 100.37(14) . .
O1 Mo1 O2 96.75(14) . .
O4 Mo1 O2 95.46(14) . .
O3 Mo1 O2 152.29(14) . .
O1 Mo1 O3 101.50(14) . 6_454
O4 Mo1 O3 154.88(13) . 6_454
O3 Mo1 O3 74.56(15) . 6_454
O2 Mo1 O3 81.44(12) . 6_454
O1 Mo1 O3 173.45(14) . 15
O4 Mo1 O3 82.92(13) . 15
O3 Mo1 O3 76.73(13) . 15
O2 Mo1 O3 82.89(12) . 15
O3 Mo1 O3 71.96(12) 6_454 15
O1 Mo1 Mo1 93.11(11) . 6_454
O4 Mo1 Mo1 141.68(11) . 6_454
O3 Mo1 Mo1 41.94(10) . 6_454
O2 Mo1 Mo1 116.78(10) . 6_454
O3 Mo1 Mo1 35.53(8) 6_454 6_454
O3 Mo1 Mo1 81.29(8) 15 6_454
O5 Mo2 O6 104.58(19) . .
O5 Mo2 O2 109.80(16) . 12_666
O6 Mo2 O2 102.29(16) . 12_666
O5 Mo2 O4 90.92(16) . .
O6 Mo2 O4 159.91(15) . .
O2 Mo2 O4 83.87(13) 12_666 .
O5 Mo2 N2 86.16(16) . .
O6 Mo2 N2 88.76(16) . .
O2 Mo2 N2 157.11(14) 12_666 .
O4 Mo2 N2 79.45(14) . .
O5 Mo2 N1 153.25(16) . .
O6 Mo2 N1 87.33(16) . .
O2 Mo2 N1 90.34(14) 12_666 .
O4 Mo2 N1 73.41(13) . .
N2 Mo2 N1 69.98(15) . .
Mo2 O2 Mo1 150.26(19) 15 .
Mo1 O3 Mo1 102.54(14) . 6_454
Mo1 O3 Mo1 108.64(14) . 12_666
Mo1 O3 Mo1 99.66(12) 6_454 12_666
Mo1 O4 Mo2 140.28(17) . .
C1 N1 C5 120.2(4) . .
C1 N1 Mo2 121.0(3) . .
C5 N1 Mo2 118.6(3) . .
C10 N2 C6 119.1(4) . .
C10 N2 Mo2 120.2(3) . .
C6 N2 Mo2 120.3(3) . .
N1 C1 C2 121.7(5) . .
N1 C1 H1 119.2 . .
C2 C1 H1 119.2 . .
C1 C2 C3 121.6(5) . .
C1 C2 H2 119.2 . .
C3 C2 H2 119.2 . .
C2 C3 C4 115.2(5) . .
C2 C3 C11 125.3(5) . .
C4 C3 C11 119.4(4) . .
C5 C4 C3 121.6(4) . .
C5 C4 H4 119.2 . .
C3 C4 H4 119.2 . .
N1 C5 C4 119.4(5) . .
N1 C5 C6 114.7(4) . .
C4 C5 C6 125.9(4) . .
N2 C6 C7 120.3(5) . .
N2 C6 C5 116.0(4) . .
C7 C6 C5 123.8(4) . .
C8 C7 C6 120.1(5) . .
C8 C7 H7 120.0 . .
C6 C7 H7 120.0 . .
C9 C8 C7 116.9(5) . .
C9 C8 C15 121.4(5) . .
C7 C8 C15 121.6(5) . .
C10 C9 C8 119.9(5) . .
C10 C9 H9 120.0 . .
C8 C9 H9 120.0 . .
N2 C10 C9 123.6(5) . .
N2 C10 H10 118.2 . .
C9 C10 H10 118.2 . .
C14 C11 C3 108.6(4) . .
C14 C11 C12 109.7(6) . .
C3 C11 C12 111.0(5) . .
C14 C11 C13 110.3(5) . .
C3 C11 C13 108.7(5) . .
C12 C11 C13 108.5(5) . .
C11 C12 H12A 109.5 . .
C11 C12 H12B 109.5 . .
H12A C12 H12B 109.5 . .
C11 C12 H12C 109.5 . .
H12A C12 H12C 109.5 . .
H12B C12 H12C 109.5 . .
C11 C13 H13A 109.5 . .
C11 C13 H13B 109.5 . .
H13A C13 H13B 109.5 . .
C11 C13 H13C 109.5 . .
H13A C13 H13C 109.5 . .
H13B C13 H13C 109.5 . .
C11 C14 H14A 109.5 . .
C11 C14 H14B 109.5 . .
H14A C14 H14B 109.5 . .
C11 C14 H14C 109.5 . .
H14A C14 H14C 109.5 . .
H14B C14 H14C 109.5 . .
C17 C15 C18 109.0(7) . .
C17 C15 C8 112.0(5) . .
C18 C15 C8 107.1(5) . .
C17 C15 C16 107.2(8) . .
C18 C15 C16 112.1(9) . .
C8 C15 C16 109.5(5) . .
C15 C16 H16A 109.5 . .
C15 C16 H16B 109.5 . .
H16A C16 H16B 109.5 . .
C15 C16 H16C 109.5 . .
H16A C16 H16C 109.5 . .
H16B C16 H16C 109.5 . .
C15 C17 H17A 109.5 . .
C15 C17 H17B 109.5 . .
H17A C17 H17B 109.5 . .
C15 C17 H17C 109.5 . .
H17A C17 H17C 109.5 . .
H17B C17 H17C 109.5 . .
C15 C18 H18A 109.5 . .
C15 C18 H18B 109.5 . .
H18A C18 H18B 109.5 . .
C15 C18 H18C 109.5 . .
H18A C18 H18C 109.5 . .
H18B C18 H18C 109.5 . .

loop_
_geom_bond_atom_site_label_1
_geom_bond_atom_site_label_2
_geom_bond_distance
_geom_bond_site_symmetry_2
Mo1 O1 1.702(3) .
Mo1 O4 1.762(3) .
Mo1 O3 1.876(3) .
Mo1 O2 1.961(3) .
Mo1 O3 2.158(3) 6_454
Mo1 O3 2.392(3) 15
Mo1 Mo1 3.1520(10) 6_454
Mo2 O5 1.711(3) .
Mo2 O6 1.712(4) .
Mo2 O2 1.852(3) 12_666
Mo2 O4 2.200(3) .
Mo2 N2 2.253(4) .
Mo2 N1 2.304(4) .
O2 Mo2 1.852(3) 15
O3 Mo1 2.158(3) 6_454
O3 Mo1 2.392(3) 12_666
N1 C1 1.330(6) .
N1 C5 1.352(6) .
N2 C10 1.331(6) .
N2 C6 1.341(6) .
C1 C2 1.380(7) .
C1 H1 0.9500 .
C2 C3 1.385(7) .
C2 H2 0.9500 .
C3 C4 1.410(7) .
C3 C11 1.537(7) .
C4 C5 1.403(7) .
C4 H4 0.9500 .
C5 C6 1.462(7) .
C6 C7 1.411(7) .
C7 C8 1.399(7) .
C7 H7 0.9500 .
C8 C9 1.389(7) .
C8 C15 1.539(7) .
C9 C10 1.357(7) .
C9 H9 0.9500 .
C10 H10 0.9500 .
C11 C14 1.500(8) .
C11 C12 1.540(8) .
C11 C13 1.546(8) .
C12 H12A 0.9800 .
C12 H12B 0.9800 .
C12 H12C 0.9800 .
C13 H13A 0.9800 .
C13 H13B 0.9800 .
C13 H13C 0.9800 .
C14 H14A 0.9800 .
C14 H14B 0.9800 .
C14 H14C 0.9800 .
C15 C17 1.482(8) .
C15 C18 1.491(11) .
C15 C16 1.566(12) .
C16 H16A 0.9800 .
C16 H16B 0.9800 .
C16 H16C 0.9800 .
C17 H17A 0.9800 .
C17 H17B 0.9800 .
C17 H17C 0.9800 .
C18 H18A 0.9800 .
C18 H18B 0.9800 .
C18 H18C 0.9800 .

loop_
_geom_torsion_atom_site_label_1
_geom_torsion_atom_site_label_2
_geom_torsion_atom_site_label_3
_geom_torsion_atom_site_label_4
_geom_torsion
_geom_torsion_site_symmetry_1
_geom_torsion_site_symmetry_4
O1 Mo1 O2 Mo2 -100.8(4) . 15
O4 Mo1 O2 Mo2 154.8(4) . 15
O3 Mo1 O2 Mo2 29.9(6) . 15
O3 Mo1 O2 Mo2 -0.1(4) 6_454 15
O3 Mo1 O2 Mo2 72.6(4) 15 15
Mo1 Mo1 O2 Mo2 -3.8(4) 6_454 15
O1 Mo1 O3 Mo1 81.89(16) . 6_454
O4 Mo1 O3 Mo1 -171.79(13) . 6_454
O2 Mo1 O3 Mo1 -48.0(3) . 6_454
O3 Mo1 O3 Mo1 -17.06(16) 6_454 6_454
O3 Mo1 O3 Mo1 -91.70(11) 15 6_454
O1 Mo1 O3 Mo1 -173.25(15) . 12_666
O4 Mo1 O3 Mo1 -66.93(16) . 12_666
O2 Mo1 O3 Mo1 56.9(3) . 12_666
O3 Mo1 O3 Mo1 87.80(11) 6_454 12_666
O3 Mo1 O3 Mo1 13.16(13) 15 12_666
Mo1 Mo1 O3 Mo1 104.86(17) 6_454 12_666
O1 Mo1 O4 Mo2 146.1(3) . .
O3 Mo1 O4 Mo2 41.6(3) . .
O2 Mo1 O4 Mo2 -115.6(3) . .
O3 Mo1 O4 Mo2 -34.1(5) 6_454 .
O3 Mo1 O4 Mo2 -33.4(3) 15 .
Mo1 Mo1 O4 Mo2 32.8(4) 6_454 .
O5 Mo2 O4 Mo1 93.9(3) . .
O6 Mo2 O4 Mo1 -125.1(4) . .
O2 Mo2 O4 Mo1 -15.9(3) 12_666 .
N2 Mo2 O4 Mo1 179.8(3) . .
N1 Mo2 O4 Mo1 -108.1(3) . .
O5 Mo2 N1 C1 150.3(4) . .
O6 Mo2 N1 C1 -91.9(4) . .
O2 Mo2 N1 C1 10.4(4) 12_666 .
O4 Mo2 N1 C1 93.9(4) . .
N2 Mo2 N1 C1 178.5(4) . .
O5 Mo2 N1 C5 -34.4(6) . .
O6 Mo2 N1 C5 83.5(4) . .
O2 Mo2 N1 C5 -174.3(4) 12_666 .
O4 Mo2 N1 C5 -90.8(4) . .
N2 Mo2 N1 C5 -6.2(3) . .
O5 Mo2 N2 C10 -14.0(4) . .
O6 Mo2 N2 C10 90.7(4) . .
O2 Mo2 N2 C10 -149.6(4) 12_666 .
O4 Mo2 N2 C10 -105.7(4) . .
N1 Mo2 N2 C10 178.3(4) . .
O5 Mo2 N2 C6 172.8(4) . .
O6 Mo2 N2 C6 -82.5(4) . .
O2 Mo2 N2 C6 37.2(6) 12_666 .
O4 Mo2 N2 C6 81.2(4) . .
N1 Mo2 N2 C6 5.1(4) . .
C5 N1 C1 C2 -5.6(8) . .
Mo2 N1 C1 C2 169.6(4) . .
N1 C1 C2 C3 2.6(8) . .
C1 C2 C3 C4 1.7(8) . .
C1 C2 C3 C11 -176.4(5) . .
C2 C3 C4 C5 -3.2(7) . .
C11 C3 C4 C5 175.1(5) . .
C1 N1 C5 C4 4.0(7) . .
Mo2 N1 C5 C4 -171.3(4) . .
C1 N1 C5 C6 -178.1(4) . .
Mo2 N1 C5 C6 6.6(6) . .
C3 C4 C5 N1 0.4(8) . .
C3 C4 C5 C6 -177.2(5) . .
C10 N2 C6 C7 2.7(7) . .
Mo2 N2 C6 C7 175.9(4) . .
C10 N2 C6 C5 -176.9(5) . .
Mo2 N2 C6 C5 -3.7(6) . .
N1 C5 C6 N2 -2.0(7) . .
C4 C5 C6 N2 175.7(5) . .
N1 C5 C6 C7 178.4(5) . .
C4 C5 C6 C7 -3.9(8) . .
N2 C6 C7 C8 -1.6(8) . .
C5 C6 C7 C8 177.9(5) . .
C6 C7 C8 C9 -0.3(8) . .
C6 C7 C8 C15 -178.1(5) . .
C7 C8 C9 C10 1.1(8) . .
C15 C8 C9 C10 178.9(5) . .
C6 N2 C10 C9 -1.9(8) . .
Mo2 N2 C10 C9 -175.2(4) . .
C8 C9 C10 N2 0.0(9) . .
C2 C3 C11 C14 123.2(6) . .
C4 C3 C11 C14 -54.9(7) . .
C2 C3 C11 C12 2.5(8) . .
C4 C3 C11 C12 -175.6(6) . .
C2 C3 C11 C13 -116.8(6) . .
C4 C3 C11 C13 65.2(6) . .
C9 C8 C15 C17 151.6(6) . .
C7 C8 C15 C17 -30.7(8) . .
C9 C8 C15 C18 -89.0(9) . .
C7 C8 C15 C18 88.7(9) . .
C9 C8 C15 C16 32.8(11) . .
C7 C8 C15 C16 -149.4(9) . .

loop_
_platon_squeeze_void_nr
_platon_squeeze_void_average_x
_platon_squeeze_void_average_y
_platon_squeeze_void_average_z
_platon_squeeze_void_volume
_platon_squeeze_void_count_electrons
_platon_squeeze_void_content
1 -0.060 0.690 0.224 6480 3448 ' '
